data_4100073
_journal_name_full 'Journal of the American Chemical Society'
_journal_paper_doi 10.1021/ja050160g
_journal_year 2005
_chemical_formula_sum 'C35 H36 Co O P S Si'
_chemical_formula_weight 622.69
_space_group_IT_number 14
_symmetry_cell_setting monoclinic
_symmetry_space_group_name_Hall '-P 2yn'
_symmetry_space_group_name_H-M 'P 1 21/n 1'
_cell_angle_alpha 90.00
_cell_angle_beta 95.4050(10)
_cell_angle_gamma 90.00
_cell_formula_units_Z 4
_cell_length_a 9.9942(9)
_cell_length_b 9.5495(8)
_cell_length_c 33.038(3)
_cell_measurement_temperature 100(2)
_cell_volume 3139.1(5)
_cod_depositor_comments
;
The following automatic conversions were performed:
'_symmetry_cell_setting' value 'Monoclinic' changed to 'monoclinic'
according to '/home/saulius/struct/CIF-dictionaries/cif_core.dic'
dictionary named 'cif_core.dic' version 2.4.1 from 2010-06-29.

Automatic conversion script
Id: cif_fix_enum 1527 2010-12-29 10:47:43Z saulius 
;
_cod_original_sg_symbol_H-M 'P 21/n'
_cod_database_code 4100073

loop_
_symmetry_equiv_pos_as_xyz
'x, y, z'
'-x+1/2, y+1/2, -z+1/2'
'-x, -y, -z'
'x-1/2, -y-1/2, z-1/2'

loop_
_atom_site_label
_atom_site_type_symbol
_atom_site_fract_x
_atom_site_fract_y
_atom_site_fract_z
_atom_site_U_iso_or_equiv
_atom_site_adp_type
_atom_site_occupancy
_atom_site_symmetry_multiplicity
_atom_site_calc_flag
_atom_site_refinement_flags
_atom_site_disorder_assembly
_atom_site_disorder_group
Co1 Co 0.78611(3) 0.95894(3) 0.126775(10) 0.01559(10) Uani 1 1 d . . .
S1 S 0.91469(6) 0.92798(7) 0.076269(18) 0.01922(14) Uani 1 1 d . . .
P1 P 0.67940(6) 0.75920(6) 0.113148(18) 0.01458(13) Uani 1 1 d . . .
Si1 Si 1.09447(7) 0.65005(8) 0.20889(2) 0.02422(17) Uani 1 1 d . . .
O1 O 0.83318(19) 0.9618(2) 0.03673(5) 0.0283(4) Uani 1 1 d . . .
C1 C 0.9126(2) 0.8557(3) 0.16045(7) 0.0188(5) Uani 1 1 d . . .
C2 C 0.9914(3) 0.7821(3) 0.18089(8) 0.0209(5) Uani 1 1 d . . .
C3 C 1.2380(5) 0.7371(6) 0.2387(2) 0.098(2) Uani 1 1 d . . .
H3A H 1.2866 0.7956 0.2206 0.32(7) Uiso 1 1 calc R . .
H3B H 1.2989 0.6659 0.2514 0.12(2) Uiso 1 1 calc R . .
H3C H 1.2042 0.7958 0.2598 0.14(3) Uiso 1 1 calc R . .
C4 C 1.1627(4) 0.5237(4) 0.17335(11) 0.0504(10) Uani 1 1 d . . .
H4A H 1.0891 0.4674 0.1601 0.16(3) Uiso 1 1 calc R . .
H4B H 1.2280 0.4621 0.1885 0.086(15) Uiso 1 1 calc R . .
H4C H 1.2070 0.5750 0.1527 0.082(15) Uiso 1 1 calc R . .
C5 C 0.9895(5) 0.5570(5) 0.24318(16) 0.0761(17) Uani 1 1 d . . .
H5A H 0.9523 0.6245 0.2615 0.15(3) Uiso 1 1 calc R . .
H5B H 1.0444 0.4881 0.2592 0.094(17) Uiso 1 1 calc R . .
H5C H 0.9158 0.5091 0.2271 0.11(2) Uiso 1 1 calc R . .
C6 C 1.0430(2) 1.0620(3) 0.08204(8) 0.0185(5) Uani 1 1 d . . .
C7 C 1.0706(3) 1.1318(3) 0.04711(8) 0.0205(5) Uani 1 1 d . . .
H7 H 1.0161 1.1168 0.0224 0.025(8) Uiso 1 1 calc R . .
C8 C 1.1787(3) 1.2242(3) 0.04837(9) 0.0245(6) Uani 1 1 d . . .
H8 H 1.1973 1.2718 0.0243 0.025(8) Uiso 1 1 calc R . .
C9 C 1.2594(3) 1.2478(3) 0.08406(9) 0.0255(6) Uani 1 1 d . . .
C10 C 1.2317(3) 1.1742(3) 0.11881(9) 0.0268(6) Uani 1 1 d . . .
H10 H 1.2866 1.1889 0.1435 0.028(8) Uiso 1 1 calc R . .
C11 C 1.1255(3) 1.0798(3) 0.11806(8) 0.0230(5) Uani 1 1 d . . .
H11 H 1.1095 1.0284 0.1417 0.029(8) Uiso 1 1 calc R . .
C12 C 1.3730(3) 1.3524(3) 0.08558(11) 0.0377(7) Uani 1 1 d . . .
H12A H 1.4272 1.3353 0.0628 0.061(12) Uiso 1 1 calc R . .
H12B H 1.4295 1.3422 0.1113 0.076(14) Uiso 1 1 calc R . .
H12C H 1.3361 1.4475 0.0836 0.087(16) Uiso 1 1 calc R . .
C13 C 0.6481(2) 0.6581(3) 0.15850(7) 0.0167(5) Uani 1 1 d . . .
C14 C 0.6295(3) 0.7276(3) 0.19478(8) 0.0223(5) Uani 1 1 d . . .
H14 H 0.6398 0.8264 0.1965 0.020(7) Uiso 1 1 calc R . .
C15 C 0.5959(3) 0.6526(3) 0.22836(8) 0.0268(6) Uani 1 1 d . . .
H15 H 0.5822 0.7005 0.2528 0.046(10) Uiso 1 1 calc R . .
C16 C 0.5823(3) 0.5082(3) 0.22637(8) 0.0271(6) Uani 1 1 d . . .
H16 H 0.5592 0.4572 0.2494 0.024(8) Uiso 1 1 calc R . .
C17 C 0.6026(3) 0.4391(3) 0.19094(9) 0.0299(6) Uani 1 1 d . . .
H17 H 0.5942 0.3401 0.1897 0.049(10) Uiso 1 1 calc R . .
C18 C 0.6351(3) 0.5131(3) 0.15692(8) 0.0229(5) Uani 1 1 d . . .
H18 H 0.6485 0.4644 0.1325 0.034(9) Uiso 1 1 calc R . .
C19 C 0.7533(2) 0.6302(2) 0.08088(7) 0.0166(5) Uani 1 1 d . . .
C20 C 0.8888(3) 0.5941(3) 0.08898(8) 0.0221(5) Uani 1 1 d . . .
H20 H 0.9411 0.6360 0.1112 0.025(8) Uiso 1 1 calc R . .
C21 C 0.9472(3) 0.4974(3) 0.06471(9) 0.0256(6) Uani 1 1 d . . .
H21 H 1.0393 0.4735 0.0704 0.028(8) Uiso 1 1 calc R . .
C22 C 0.8719(3) 0.4355(3) 0.03217(8) 0.0254(6) Uani 1 1 d . . .
H22 H 0.9127 0.3709 0.0153 0.022(7) Uiso 1 1 calc R . .
C23 C 0.7375(3) 0.4683(3) 0.02442(8) 0.0248(6) Uani 1 1 d . . .
H23 H 0.6852 0.4242 0.0025 0.025(8) Uiso 1 1 calc R . .
C24 C 0.6783(3) 0.5655(3) 0.04854(8) 0.0212(5) Uani 1 1 d . . .
H24 H 0.5858 0.5878 0.0429 0.026(8) Uiso 1 1 calc R . .
C25 C 0.5127(2) 0.7860(3) 0.08711(7) 0.0172(5) Uani 1 1 d . . .
C26 C 0.3950(3) 0.7519(3) 0.10428(8) 0.0215(5) Uani 1 1 d . . .
H26 H 0.3996 0.7113 0.1306 0.033(8) Uiso 1 1 calc R . .
C27 C 0.2703(3) 0.7771(3) 0.08295(8) 0.0256(6) Uani 1 1 d . . .
H27 H 0.1903 0.7532 0.0948 0.025(8) Uiso 1 1 calc R . .
C28 C 0.2626(3) 0.8365(3) 0.04479(8) 0.0248(6) Uani 1 1 d . . .
H28 H 0.1774 0.8540 0.0304 0.025(7) Uiso 1 1 calc R . .
C29 C 0.3796(3) 0.8710(3) 0.02727(8) 0.0254(6) Uani 1 1 d . . .
H29 H 0.3741 0.9112 0.0009 0.031(8) Uiso 1 1 calc R . .
C30 C 0.5038(3) 0.8468(3) 0.04819(7) 0.0220(5) Uani 1 1 d . . .
H30 H 0.5834 0.8714 0.0362 0.017(7) Uiso 1 1 calc R . .
C31 C 0.7256(3) 1.0896(3) 0.17329(8) 0.0218(5) Uani 1 1 d . . .
H31 H 0.7352 1.0685 0.2031 0.030(8) Uiso 1 1 calc R . .
C32 C 0.6133(3) 1.0584(3) 0.14584(8) 0.0222(5) Uani 1 1 d . . .
H32 H 0.5295 1.0104 0.1527 0.025(8) Uiso 1 1 calc R . .
C33 C 0.6402(3) 1.1064(3) 0.10638(8) 0.0232(5) Uani 1 1 d . . .
H33 H 0.5778 1.1000 0.0809 0.026(8) Uiso 1 1 calc R . .
C34 C 0.7683(3) 1.1704(3) 0.11025(8) 0.0257(6) Uani 1 1 d . . .
H34 H 0.8127 1.2167 0.0879 0.039(9) Uiso 1 1 calc R . .
C35 C 0.8227(3) 1.1582(3) 0.15120(8) 0.0256(6) Uani 1 1 d . . .
H35 H 0.9117 1.1950 0.1629 0.032(8) Uiso 1 1 calc R . .

loop_
_atom_site_aniso_label
_atom_site_aniso_U_11
_atom_site_aniso_U_22
_atom_site_aniso_U_33
_atom_site_aniso_U_23
_atom_site_aniso_U_13
_atom_site_aniso_U_12
Co1 0.01733(17) 0.01557(17) 0.01441(17) -0.00023(12) 0.00429(12) 0.00161(13)
S1 0.0185(3) 0.0231(3) 0.0169(3) -0.0041(2) 0.0060(2) -0.0025(2)
P1 0.0149(3) 0.0161(3) 0.0132(3) 0.0005(2) 0.0035(2) 0.0013(2)
Si1 0.0238(4) 0.0293(4) 0.0193(4) 0.0003(3) 0.0002(3) 0.0080(3)
O1 0.0256(10) 0.0441(12) 0.0154(9) -0.0015(8) 0.0027(7) -0.0056(9)
C1 0.0202(12) 0.0196(12) 0.0172(12) -0.0026(10) 0.0052(9) -0.0013(10)
C2 0.0194(12) 0.0225(13) 0.0208(12) -0.0020(10) 0.0022(10) -0.0004(10)
C3 0.070(3) 0.077(3) 0.134(5) -0.042(4) -0.067(3) 0.031(3)
C4 0.069(3) 0.052(2) 0.0324(17) 0.0109(16) 0.0187(17) 0.037(2)
C5 0.076(3) 0.082(3) 0.078(3) 0.057(3) 0.051(3) 0.044(3)
C6 0.0156(12) 0.0181(12) 0.0223(12) -0.0047(10) 0.0050(9) 0.0000(9)
C7 0.0227(13) 0.0193(12) 0.0203(12) -0.0009(10) 0.0063(10) 0.0031(10)
C8 0.0242(13) 0.0196(13) 0.0314(14) 0.0031(11) 0.0107(11) 0.0031(11)
C9 0.0187(13) 0.0198(13) 0.0386(16) -0.0011(11) 0.0054(11) 0.0017(10)
C10 0.0214(13) 0.0284(14) 0.0298(14) -0.0050(12) -0.0020(11) -0.0010(11)
C11 0.0238(13) 0.0231(13) 0.0222(13) 0.0007(10) 0.0030(10) -0.0008(10)
C12 0.0274(15) 0.0298(16) 0.056(2) 0.0016(15) 0.0035(14) -0.0037(13)
C13 0.0144(11) 0.0210(12) 0.0148(11) 0.0020(9) 0.0016(9) 0.0010(9)
C14 0.0292(14) 0.0195(12) 0.0192(12) 0.0017(10) 0.0071(10) 0.0019(11)
C15 0.0328(15) 0.0313(15) 0.0170(12) 0.0006(11) 0.0061(11) -0.0017(12)
C16 0.0314(15) 0.0301(14) 0.0206(13) 0.0085(11) 0.0066(11) -0.0015(12)
C17 0.0392(17) 0.0208(14) 0.0306(15) 0.0060(11) 0.0079(12) -0.0025(12)
C18 0.0275(14) 0.0220(13) 0.0198(13) 0.0005(10) 0.0061(10) 0.0014(11)
C19 0.0208(12) 0.0145(11) 0.0152(11) 0.0008(9) 0.0060(9) 0.0000(9)
C20 0.0223(13) 0.0229(13) 0.0211(13) -0.0055(10) 0.0014(10) 0.0020(10)
C21 0.0203(13) 0.0245(13) 0.0328(15) -0.0053(11) 0.0064(11) 0.0049(11)
C22 0.0346(15) 0.0191(13) 0.0240(13) -0.0017(10) 0.0101(11) 0.0035(11)
C23 0.0331(15) 0.0215(13) 0.0193(13) -0.0041(10) 0.0008(11) 0.0018(11)
C24 0.0221(13) 0.0187(12) 0.0230(13) -0.0002(10) 0.0032(10) 0.0012(10)
C25 0.0174(12) 0.0166(11) 0.0174(12) -0.0021(9) 0.0010(9) 0.0022(9)
C26 0.0214(13) 0.0210(13) 0.0224(13) 0.0002(10) 0.0035(10) 0.0025(10)
C27 0.0200(13) 0.0255(14) 0.0318(15) -0.0023(11) 0.0040(11) 0.0040(11)
C28 0.0223(13) 0.0236(13) 0.0271(14) -0.0062(11) -0.0054(10) 0.0061(11)
C29 0.0327(15) 0.0232(13) 0.0191(13) -0.0004(10) -0.0035(11) 0.0037(11)
C30 0.0238(13) 0.0238(13) 0.0186(12) 0.0001(10) 0.0028(10) 0.0013(11)
C31 0.0279(14) 0.0201(12) 0.0182(12) -0.0040(10) 0.0055(10) 0.0045(10)
C32 0.0241(13) 0.0191(12) 0.0244(13) -0.0020(10) 0.0080(10) 0.0039(10)
C33 0.0282(14) 0.0196(13) 0.0219(13) -0.0003(10) 0.0030(10) 0.0081(11)
C34 0.0355(15) 0.0161(12) 0.0273(14) 0.0034(11) 0.0115(11) 0.0071(11)
C35 0.0279(14) 0.0181(13) 0.0316(14) -0.0081(11) 0.0076(11) 0.0019(11)
